data_7053861
loop_
_publ_author_name
'Marcinkowski, Damian'
'Wa\/l\;esa-Chorab, Monika'
'Patroniak, Violetta'
'Kubicki, Maciej'
'K\;adzio\/lka, Grzegorz'
'Michalkiewicz, Beata'

_publ_section_title
;
 A new polymeric complex of silver(i) with a hybrid pyrazine--bipyridine
 ligand -- synthesis, crystal structure and its photocatalytic activity
;
_journal_issue 2
_journal_name_full 'New Journal of Chemistry'
_journal_page_first 604
_journal_paper_doi 10.1039/c3nj01187a
_journal_volume 38
_journal_year 2014
_chemical_formula_moiety 'C26 H20 Ag N6, C F3 O3 S'
_chemical_formula_sum 'C27 H20 Ag F3 N6 O3 S'
_chemical_formula_weight 673.42
_chemical_name_systematic
;
 ?
;
_space_group_IT_number 15
_symmetry_cell_setting monoclinic
_symmetry_space_group_name_Hall '-I 2ya'
_symmetry_space_group_name_H-M 'I 1 2/a 1'
_atom_sites_solution_hydrogens geom
_atom_sites_solution_primary direct
_atom_sites_solution_secondary difmap
_audit_creation_method SHELXL-97
_cell_angle_alpha 90.00
_cell_angle_beta 92.66(2)
_cell_angle_gamma 90.00
_cell_formula_units_Z 8
_cell_length_a 25.592(18)
_cell_length_b 7.825(3)
_cell_length_c 26.830(2)
_cell_measurement_reflns_used 3433
_cell_measurement_temperature 295(2)
_cell_measurement_theta_max 25
_cell_measurement_theta_min 3
_cell_volume 5367(4)
_computing_cell_refinement 'CrysAlis Pro (Agilent Technologies (2011))'
_computing_data_collection 'CrysAlis Pro (Agilent Technologies (2011))'
_computing_data_reduction 'CrysAlis Pro (Agilent Technologies (2011))'
_computing_molecular_graphics 'Stereochemical Workstation (Siemens, 1989)'
_computing_publication_material 'SHELXL-97 (Sheldrick, 2008)'
_computing_structure_refinement 'SHELXL-97 (Sheldrick, 2008)'
_computing_structure_solution 'SIR92 (Altomare et al., 1993)'
_diffrn_ambient_temperature 295(2)
_diffrn_detector_area_resol_mean 16.1544
_diffrn_measured_fraction_theta_full 0.880
_diffrn_measured_fraction_theta_max 0.880
_diffrn_measurement_device_type 'Xcalibur, Eos'
_diffrn_measurement_method \w-scan
_diffrn_radiation_monochromator graphite
_diffrn_radiation_source 'Enhance (Mo) X-ray Source'
_diffrn_radiation_type 'Mo K\a'
_diffrn_radiation_wavelength 0.7107
_diffrn_reflns_av_R_equivalents 0.1015
_diffrn_reflns_av_sigmaI/netI 0.2173
_diffrn_reflns_limit_h_max 29
_diffrn_reflns_limit_h_min -30
_diffrn_reflns_limit_k_max 9
_diffrn_reflns_limit_k_min -6
_diffrn_reflns_limit_l_max 31
_diffrn_reflns_limit_l_min -31
_diffrn_reflns_number 7243
_diffrn_reflns_theta_full 25.00
_diffrn_reflns_theta_max 25.00
_diffrn_reflns_theta_min 3.04
_exptl_absorpt_coefficient_mu 0.892
_exptl_absorpt_correction_T_max 1.00000
_exptl_absorpt_correction_T_min 0.60801
_exptl_absorpt_correction_type multi-scan
_exptl_absorpt_process_details
;
CrysAlisPro, Agilent Technologies,
Version 1.171.35.19 (release 27-10-2011 CrysAlis171 .NET)
(compiled Oct 27 2011,15:02:11)
Empirical absorption correction using spherical harmonics,
 implemented in SCALE3 ABSPACK scaling algorithm.
;
_exptl_crystal_colour yellow
_exptl_crystal_density_diffrn 1.667
_exptl_crystal_density_method 'not measured'
_exptl_crystal_description prism
_exptl_crystal_F_000 2704
_exptl_crystal_size_max 0.15
_exptl_crystal_size_mid 0.08
_exptl_crystal_size_min 0.05
_refine_diff_density_max 1.054
_refine_diff_density_min -1.093
_refine_diff_density_rms 0.131
_refine_ls_extinction_method none
_refine_ls_goodness_of_fit_ref 0.917
_refine_ls_hydrogen_treatment constr
_refine_ls_matrix_type full
_refine_ls_number_parameters 372
_refine_ls_number_reflns 4153
_refine_ls_number_restraints 0
_refine_ls_restrained_S_all 0.917
_refine_ls_R_factor_all 0.1957
_refine_ls_R_factor_gt 0.0804
_refine_ls_shift/su_max 0.000
_refine_ls_shift/su_mean 0.000
_refine_ls_structure_factor_coef Fsqd
_refine_ls_weighting_details 'calc w=1/[\s^2^(Fo^2^)+(0.0450P)^2^] where P=(Fo^2^+2Fc^2^)/3'
_refine_ls_weighting_scheme calc
_refine_ls_wR_factor_gt 0.1444
_refine_ls_wR_factor_ref 0.1831
_reflns_number_gt 1855
_reflns_number_total 4153
_reflns_threshold_expression >2\s(I)
_cod_data_source_file c3nj01187a.txt
_cod_data_source_block 1
_cod_original_sg_symbol_H-M 'I 2/a'
_cod_database_code 7053861

loop_
_symmetry_equiv_pos_as_xyz
'x, y, z'
'-x+1/2, y, -z'
'x+1/2, y+1/2, z+1/2'
'-x+1, y+1/2, -z+1/2'
'-x, -y, -z'
'x-1/2, -y, z'
'-x+1/2, -y+1/2, -z+1/2'
'x, -y+1/2, z+1/2'

loop_
_atom_site_label
_atom_site_type_symbol
_atom_site_fract_x
_atom_site_fract_y
_atom_site_fract_z
_atom_site_U_iso_or_equiv
_atom_site_adp_type
_atom_site_occupancy
_atom_site_symmetry_multiplicity
_atom_site_calc_flag
_atom_site_refinement_flags
Ag1 Ag 0.60202(3) -0.03624(13) 0.18553(3) 0.0458(3) Uani 1 1 d .
N1 N 0.6926(3) -0.0002(12) 0.2129(4) 0.043(3) Uani 1 1 d .
C2 C 0.7270(4) 0.0754(16) 0.1839(4) 0.046(3) Uani 1 1 d .
C2A C 0.7079(5) 0.1236(18) 0.1325(5) 0.073(4) Uani 1 1 d .
H2A1 H 0.7042 0.0226 0.1123 0.109 Uiso 1 1 calc R
H2A2 H 0.7326 0.1995 0.1182 0.109 Uiso 1 1 calc R
H2A3 H 0.6747 0.1797 0.1339 0.109 Uiso 1 1 calc R
C3 C 0.7783(5) 0.1042(18) 0.2017(5) 0.064(4) Uani 1 1 d .
H3 H 0.8028 0.1508 0.1811 0.077 Uiso 1 1 calc R
C4 C 0.7920(5) 0.0623(17) 0.2507(5) 0.063(4) Uani 1 1 d .
H4 H 0.8254 0.0859 0.2641 0.075 Uiso 1 1 calc R
C5 C 0.7559(4) -0.0140(17) 0.2789(5) 0.062(4) Uani 1 1 d .
H5 H 0.7658 -0.0477 0.3112 0.074 Uiso 1 1 calc R
C6 C 0.7047(4) -0.0434(16) 0.2612(5) 0.047(3) Uani 1 1 d .
C7 C 0.6663(4) -0.1315(15) 0.2897(4) 0.041(3) Uani 1 1 d .
N8 N 0.6150(3) -0.1241(12) 0.2709(3) 0.037(2) Uani 1 1 d .
C9 C 0.5795(4) -0.2084(14) 0.2941(4) 0.035(3) Uani 1 1 d .
C10 C 0.5890(5) -0.3037(14) 0.3387(4) 0.040(3) Uani 1 1 d .
H10 H 0.5627 -0.3616 0.3545 0.048 Uiso 1 1 calc R
C11 C 0.6414(5) -0.3031(16) 0.3570(4) 0.058(4) Uani 1 1 d .
H11 H 0.6507 -0.3627 0.3860 0.069 Uiso 1 1 calc R
C12 C 0.6779(5) -0.2179(16) 0.3331(5) 0.054(4) Uani 1 1 d .
H12 H 0.7121 -0.2173 0.3463 0.065 Uiso 1 1 calc R
C13 C 0.5243(4) -0.2000(15) 0.2703(4) 0.036(3) Uani 1 1 d .
N14 N 0.5241(3) -0.1875(12) 0.2197(3) 0.039(3) Uani 1 1 d .
C15 C 0.4767(5) -0.1879(15) 0.1967(4) 0.047(3) Uani 1 1 d .
H15 H 0.4743 -0.1749 0.1622 0.057 Uiso 1 1 calc R
C16 C 0.4314(4) -0.2065(16) 0.2213(4) 0.050(4) Uani 1 1 d .
H16 H 0.3999 -0.2127 0.2026 0.060 Uiso 1 1 calc R
N17 N 0.4302(3) -0.2161(13) 0.2697(3) 0.048(3) Uani 1 1 d .
C18 C 0.4789(5) -0.2052(14) 0.2938(4) 0.038(3) Uani 1 1 d .
C19 C 0.4725(4) -0.2156(17) 0.3497(5) 0.044(3) Uani 1 1 d .
N20 N 0.4503(3) -0.3524(12) 0.3672(3) 0.037(2) Uani 1 1 d .
C21 C 0.4468(4) -0.3716(16) 0.4160(4) 0.035(3) Uani 1 1 d .
C22 C 0.4636(5) -0.2400(18) 0.4492(4) 0.059(4) Uani 1 1 d .
H22 H 0.4583 -0.2481 0.4831 0.071 Uiso 1 1 calc R
C23 C 0.4879(4) -0.0995(16) 0.4298(4) 0.049(3) Uani 1 1 d .
H23 H 0.5002 -0.0133 0.4511 0.059 Uiso 1 1 calc R
C24 C 0.4940(5) -0.0852(17) 0.3804(5) 0.058(4) Uani 1 1 d .
H24 H 0.5117 0.0068 0.3671 0.070 Uiso 1 1 calc R
C25 C 0.4245(4) -0.5331(18) 0.4336(4) 0.040(3) Uani 1 1 d .
N26 N 0.4043(4) -0.6355(14) 0.3969(3) 0.047(3) Uani 1 1 d .
C27 C 0.3831(5) -0.7871(19) 0.4118(5) 0.057(4) Uani 1 1 d .
C27A C 0.3597(5) -0.8953(17) 0.3698(5) 0.075(5) Uani 1 1 d .
H27A H 0.3334 -0.8307 0.3513 0.112 Uiso 1 1 calc R
H27B H 0.3442 -0.9958 0.3833 0.112 Uiso 1 1 calc R
H27C H 0.3867 -0.9281 0.3480 0.112 Uiso 1 1 calc R
C28 C 0.3823(5) -0.8372(19) 0.4618(5) 0.065(4) Uani 1 1 d .
H28 H 0.3674 -0.9405 0.4709 0.078 Uiso 1 1 calc R
C29 C 0.4038(6) -0.731(2) 0.4963(5) 0.071(4) Uani 1 1 d .
H29 H 0.4040 -0.7622 0.5297 0.085 Uiso 1 1 calc R
C30 C 0.4256(5) -0.5756(19) 0.4838(5) 0.059(4) Uani 1 1 d .
H30 H 0.4403 -0.5030 0.5080 0.071 Uiso 1 1 calc R
S1A S 0.62028(14) 0.2865(5) -0.08250(12) 0.0566(10) Uani 1 1 d .
O1A O 0.5854(4) 0.1458(14) -0.0813(4) 0.102(4) Uani 1 1 d .
O2A O 0.6445(3) 0.3101(12) -0.1277(3) 0.077(3) Uani 1 1 d .
O3A O 0.5980(5) 0.4308(15) -0.0603(4) 0.132(5) Uani 1 1 d .
C1A C 0.6736(5) 0.238(2) -0.0380(5) 0.062(4) Uani 1 1 d .
F1A F 0.6933(3) 0.0863(13) -0.0480(4) 0.115(4) Uani 1 1 d .
F2A F 0.6576(3) 0.2244(11) 0.0092(3) 0.082(3) Uani 1 1 d .
F3A F 0.7097(3) 0.3581(14) -0.0383(3) 0.117(4) Uani 1 1 d .

loop_
_atom_site_aniso_label
_atom_site_aniso_U_11
_atom_site_aniso_U_22
_atom_site_aniso_U_33
_atom_site_aniso_U_23
_atom_site_aniso_U_13
_atom_site_aniso_U_12
Ag1 0.0449(6) 0.0601(7) 0.0313(5) 0.0049(6) -0.0090(4) 0.0045(5)
N1 0.035(5) 0.049(8) 0.045(6) 0.000(6) -0.009(5) 0.008(5)
C2 0.033(7) 0.070(11) 0.035(7) -0.004(7) 0.011(6) -0.009(7)
C2A 0.064(9) 0.106(13) 0.048(9) 0.012(9) -0.007(7) -0.027(9)
C3 0.042(8) 0.100(13) 0.049(9) -0.004(9) 0.002(7) -0.001(8)
C4 0.032(7) 0.082(12) 0.073(10) 0.010(10) -0.009(7) -0.006(7)
C5 0.029(7) 0.106(13) 0.050(8) -0.006(9) -0.008(6) -0.002(8)
C6 0.041(7) 0.045(8) 0.053(8) -0.006(8) -0.006(6) 0.003(7)
C7 0.040(7) 0.051(9) 0.032(7) 0.010(7) 0.006(6) 0.000(7)
N8 0.032(6) 0.057(7) 0.023(5) 0.005(5) 0.006(4) -0.002(5)
C9 0.051(7) 0.025(7) 0.027(6) -0.002(6) -0.016(6) -0.003(6)
C10 0.075(9) 0.024(7) 0.022(6) 0.001(6) -0.008(6) 0.003(6)
C11 0.089(10) 0.057(10) 0.024(7) 0.014(7) -0.026(7) -0.017(8)
C12 0.063(9) 0.051(9) 0.046(8) 0.012(8) -0.020(7) -0.008(7)
C13 0.037(7) 0.043(8) 0.028(6) 0.013(6) -0.001(6) -0.008(6)
N14 0.040(6) 0.049(7) 0.029(5) -0.001(5) 0.000(5) -0.006(5)
C15 0.052(8) 0.055(10) 0.033(7) 0.006(7) -0.016(6) -0.011(7)
C16 0.034(8) 0.082(11) 0.034(7) 0.001(8) -0.002(6) -0.021(7)
N17 0.045(6) 0.068(8) 0.031(6) -0.006(6) -0.005(5) -0.016(5)
C18 0.047(8) 0.034(8) 0.034(7) 0.013(6) -0.002(6) -0.004(6)
C19 0.033(7) 0.056(9) 0.042(8) 0.011(8) 0.000(6) 0.006(7)
N20 0.045(6) 0.037(7) 0.030(6) 0.013(5) -0.001(4) -0.006(5)
C21 0.025(6) 0.046(8) 0.034(7) -0.009(7) -0.010(5) -0.002(6)
C22 0.059(9) 0.084(12) 0.031(7) -0.008(8) -0.015(6) 0.003(8)
C23 0.058(8) 0.053(10) 0.038(8) -0.003(7) 0.002(6) -0.026(7)
C24 0.071(9) 0.058(10) 0.045(8) 0.012(8) 0.003(7) -0.032(8)
C25 0.024(6) 0.072(10) 0.023(6) 0.004(7) 0.005(5) 0.018(7)
N26 0.048(6) 0.062(8) 0.032(6) -0.011(6) 0.001(5) -0.008(6)
C27 0.049(8) 0.077(12) 0.045(9) -0.002(9) 0.002(7) -0.016(8)
C27A 0.082(10) 0.078(12) 0.062(10) -0.004(9) -0.019(7) -0.044(8)
C28 0.078(10) 0.065(11) 0.051(9) 0.024(9) 0.006(8) -0.026(8)
C29 0.093(12) 0.073(12) 0.046(9) 0.003(10) 0.001(8) 0.005(10)
C30 0.059(9) 0.079(12) 0.040(8) 0.002(9) 0.001(6) 0.009(8)
S1A 0.062(2) 0.070(3) 0.036(2) -0.009(2) -0.0134(17) 0.007(2)
O1A 0.099(8) 0.132(10) 0.071(8) 0.032(7) -0.038(6) -0.046(7)
O2A 0.086(7) 0.118(9) 0.027(5) 0.007(6) -0.001(5) -0.008(6)
O3A 0.176(11) 0.142(11) 0.071(8) -0.059(8) -0.061(7) 0.104(9)
C1A 0.069(10) 0.081(12) 0.033(8) -0.015(9) -0.025(7) 0.019(9)
F1A 0.106(7) 0.120(9) 0.112(8) -0.025(7) -0.049(5) 0.042(7)
F2A 0.073(5) 0.135(8) 0.037(5) 0.002(5) -0.016(4) -0.001(5)
F3A 0.082(6) 0.177(10) 0.087(7) -0.033(7) -0.033(5) -0.064(6)

loop_
_atom_type_symbol
_atom_type_description
_atom_type_scat_dispersion_real
_atom_type_scat_dispersion_imag
_atom_type_scat_source
C C 0.0033 0.0016 'International Tables Vol C Tables 4.2.6.8 and 6.1.1.4'
H H 0.0000 0.0000 'International Tables Vol C Tables 4.2.6.8 and 6.1.1.4'
N N 0.0061 0.0033 'International Tables Vol C Tables 4.2.6.8 and 6.1.1.4'
O O 0.0106 0.0060 'International Tables Vol C Tables 4.2.6.8 and 6.1.1.4'
Ag Ag -0.8971 1.1015 'International Tables Vol C Tables 4.2.6.8 and 6.1.1.4'
S S 0.1246 0.1234 'International Tables Vol C Tables 4.2.6.8 and 6.1.1.4'
F F 0.0171 0.0103 'International Tables Vol C Tables 4.2.6.8 and 6.1.1.4'

loop_
_geom_angle_atom_site_label_1
_geom_angle_atom_site_label_2
_geom_angle_atom_site_label_3
_geom_angle
_geom_angle_site_symmetry_1
_geom_angle_site_symmetry_3
N26 Ag1 N20 68.1(3) 4 4
N26 Ag1 N8 143.8(3) 4 .
N20 Ag1 N8 142.0(3) 4 .
N26 Ag1 N1 110.5(3) 4 .
N20 Ag1 N1 127.9(3) 4 .
N8 Ag1 N1 69.8(3) . .
N26 Ag1 N14 99.6(3) 4 .
N20 Ag1 N14 93.8(3) 4 .
N8 Ag1 N14 66.1(3) . .
N1 Ag1 N14 134.9(3) . .
C2 N1 C6 122.5(9) . .
C2 N1 Ag1 121.5(8) . .
C6 N1 Ag1 115.7(7) . .
N1 C2 C3 120.4(11) . .
N1 C2 C2A 116.9(10) . .
C3 C2 C2A 122.7(11) . .
C4 C3 C2 118.7(11) . .
C5 C4 C3 119.0(11) . .
C4 C5 C6 122.4(12) . .
N1 C6 C5 116.9(11) . .
N1 C6 C7 119.4(10) . .
C5 C6 C7 123.4(12) . .
C12 C7 N8 119.6(10) . .
C12 C7 C6 124.0(11) . .
N8 C7 C6 116.4(10) . .
C9 N8 C7 118.4(9) . .
C9 N8 Ag1 122.1(7) . .
C7 N8 Ag1 116.4(7) . .
N8 C9 C10 124.8(10) . .
N8 C9 C13 115.6(10) . .
C10 C9 C13 119.6(10) . .
C11 C10 C9 114.5(10) . .
C12 C11 C10 120.8(11) . .
C11 C12 C7 121.8(12) . .
C18 C13 N14 120.3(10) . .
C18 C13 C9 127.3(10) . .
N14 C13 C9 112.4(9) . .
C15 N14 C13 115.1(9) . .
C15 N14 Ag1 123.2(8) . .
C13 N14 Ag1 115.4(7) . .
N14 C15 C16 123.1(11) . .
N17 C16 C15 123.2(11) . .
C16 N17 C18 113.7(9) . .
C13 C18 N17 124.2(11) . .
C13 C18 C19 126.7(10) . .
N17 C18 C19 108.9(9) . .
N20 C19 C24 123.3(11) . .
N20 C19 C18 117.7(11) . .
C24 C19 C18 118.8(11) . .
C19 N20 C21 119.7(11) . .
C19 N20 Ag1 121.5(8) . 4_545
C21 N20 Ag1 117.2(7) . 4_545
N20 C21 C22 120.5(11) . .
N20 C21 C25 117.3(10) . .
C22 C21 C25 122.2(11) . .
C23 C22 C21 118.2(11) . .
C24 C23 C22 120.8(12) . .
C23 C24 C19 117.1(11) . .
N26 C25 C30 123.6(13) . .
N26 C25 C21 114.6(10) . .
C30 C25 C21 121.8(12) . .
C25 N26 C27 116.3(11) . .
C25 N26 Ag1 119.8(8) . 4_545
C27 N26 Ag1 123.4(8) . 4_545
N26 C27 C28 123.1(13) . .
N26 C27 C27A 114.5(11) . .
C28 C27 C27A 122.4(13) . .
C29 C28 C27 117.5(13) . .
C28 C29 C30 122.2(14) . .
C29 C30 C25 117.2(14) . .
O2A S1A O3A 117.7(7) . .
O2A S1A O1A 115.2(6) . .
O3A S1A O1A 110.1(8) . .
O2A S1A C1A 104.4(6) . .
O3A S1A C1A 101.4(7) . .
O1A S1A C1A 106.2(7) . .
F3A C1A F1A 111.4(12) . .
F3A C1A F2A 107.8(11) . .
F1A C1A F2A 104.7(13) . .
F3A C1A S1A 110.7(11) . .
F1A C1A S1A 109.7(10) . .
F2A C1A S1A 112.4(9) . .

loop_
_geom_bond_atom_site_label_1
_geom_bond_atom_site_label_2
_geom_bond_distance
_geom_bond_site_symmetry_2
Ag1 N26 2.344(10) 4
Ag1 N20 2.384(9) 4
Ag1 N8 2.401(9) .
Ag1 N1 2.416(9) .
Ag1 N14 2.529(8) .
N1 C2 1.340(13) .
N1 C6 1.361(14) .
C2 C3 1.393(15) .
C2 C2A 1.490(15) .
C3 C4 1.383(16) .
C4 C5 1.359(15) .
C5 C6 1.393(14) .
C6 C7 1.446(15) .
C7 C12 1.367(15) .
C7 N8 1.386(13) .
N8 C9 1.303(13) .
C9 C10 1.422(14) .
C9 C13 1.522(14) .
C10 C11 1.407(15) .
C11 C12 1.336(15) .
C13 C18 1.349(14) .
C13 N14 1.361(12) .
N14 C15 1.337(13) .
C15 C16 1.369(14) .
C16 N17 1.302(13) .
N17 C18 1.380(13) .
C18 C19 1.518(15) .
C19 N20 1.309(13) .
C19 C24 1.406(15) .
N20 C21 1.326(13) .
N20 Ag1 2.384(9) 4_545
C21 C22 1.414(15) .
C21 C25 1.474(16) .
C22 C23 1.377(15) .
C23 C24 1.348(15) .
C25 N26 1.352(13) .
C25 C30 1.387(15) .
N26 C27 1.371(15) .
N26 Ag1 2.344(10) 4_545
C27 C28 1.399(16) .
C27 C27A 1.512(16) .
C28 C29 1.345(17) .
C29 C30 1.382(17) .
S1A O2A 1.399(8) .
S1A O3A 1.410(10) .
S1A O1A 1.419(10) .
S1A C1A 1.812(13) .
C1A F3A 1.318(15) .
C1A F1A 1.321(15) .
C1A F2A 1.353(13) .

loop_
_geom_hbond_atom_site_label_D
_geom_hbond_atom_site_label_H
_geom_hbond_atom_site_label_A
_geom_hbond_distance_DH
_geom_hbond_distance_HA
_geom_hbond_distance_DA
_geom_hbond_angle_DHA
_geom_hbond_site_symmetry_A
C3 H3 O2A 0.93 2.37 3.289(16) 170.2 2_655
C16 H16 O2A 0.93 2.39 3.207(15) 146.8 5_655
C30 H30 O1A 0.93 2.40 3.162(16) 138.6 4_545

loop_
_geom_torsion_atom_site_label_1
_geom_torsion_atom_site_label_2
_geom_torsion_atom_site_label_3
_geom_torsion_atom_site_label_4
_geom_torsion
_geom_torsion_site_symmetry_1
_geom_torsion_site_symmetry_4
N26 Ag1 N1 C2 44.9(10) 4 .
N20 Ag1 N1 C2 -32.8(10) 4 .
N8 Ag1 N1 C2 -173.8(10) . .
N14 Ag1 N1 C2 173.4(8) . .
N26 Ag1 N1 C6 -142.3(9) 4 .
N20 Ag1 N1 C6 140.0(8) 4 .
N8 Ag1 N1 C6 -1.0(8) . .
N14 Ag1 N1 C6 -13.8(11) . .
C6 N1 C2 C3 3.6(19) . .
Ag1 N1 C2 C3 176.0(9) . .
C6 N1 C2 C2A -177.0(12) . .
Ag1 N1 C2 C2A -4.7(15) . .
N1 C2 C3 C4 -4(2) . .
C2A C2 C3 C4 177.1(14) . .
C2 C3 C4 C5 4(2) . .
C3 C4 C5 C6 -4(2) . .
C2 N1 C6 C5 -3.4(18) . .
Ag1 N1 C6 C5 -176.2(9) . .
C2 N1 C6 C7 -177.2(10) . .
Ag1 N1 C6 C7 10.0(14) . .
C4 C5 C6 N1 3(2) . .
C4 C5 C6 C7 176.9(12) . .
N1 C6 C7 C12 162.8(12) . .
C5 C6 C7 C12 -11(2) . .
N1 C6 C7 N8 -17.8(17) . .
C5 C6 C7 N8 168.8(12) . .
C12 C7 N8 C9 -3.8(17) . .
C6 C7 N8 C9 176.8(10) . .
C12 C7 N8 Ag1 -164.3(9) . .
C6 C7 N8 Ag1 16.2(13) . .
N26 Ag1 N8 C9 -70.6(10) 4 .
N20 Ag1 N8 C9 65.7(10) 4 .
N1 Ag1 N8 C9 -168.0(9) . .
N14 Ag1 N8 C9 2.2(8) . .
N26 Ag1 N8 C7 89.2(9) 4 .
N20 Ag1 N8 C7 -134.5(8) 4 .
N1 Ag1 N8 C7 -8.2(8) . .
N14 Ag1 N8 C7 162.0(9) . .
C7 N8 C9 C10 2.6(17) . .
Ag1 N8 C9 C10 162.0(8) . .
C7 N8 C9 C13 -177.8(10) . .
Ag1 N8 C9 C13 -18.4(13) . .
N8 C9 C10 C11 -0.7(17) . .
C13 C9 C10 C11 179.6(10) . .
C9 C10 C11 C12 0.1(18) . .
C10 C11 C12 C7 -1(2) . .
N8 C7 C12 C11 3(2) . .
C6 C7 C12 C11 -177.3(12) . .
N8 C9 C13 C18 -148.4(12) . .
C10 C9 C13 C18 31.3(18) . .
N8 C9 C13 N14 32.2(14) . .
C10 C9 C13 N14 -148.1(10) . .
C18 C13 N14 C15 -2.5(17) . .
C9 C13 N14 C15 176.9(10) . .
C18 C13 N14 Ag1 150.5(9) . .
C9 C13 N14 Ag1 -30.0(12) . .
N26 Ag1 N14 C15 -48.1(10) 4 .
N20 Ag1 N14 C15 20.4(9) 4 .
N8 Ag1 N14 C15 166.8(10) . .
N1 Ag1 N14 C15 179.9(8) . .
N26 Ag1 N14 C13 161.2(8) 4 .
N20 Ag1 N14 C13 -130.3(8) 4 .
N8 Ag1 N14 C13 16.1(8) . .
N1 Ag1 N14 C13 29.2(10) . .
C13 N14 C15 C16 -2.6(18) . .
Ag1 N14 C15 C16 -153.3(9) . .
N14 C15 C16 N17 4(2) . .
C15 C16 N17 C18 0.2(18) . .
N14 C13 C18 N17 6.9(19) . .
C9 C13 C18 N17 -172.5(11) . .
N14 C13 C18 C19 -178.8(11) . .
C9 C13 C18 C19 2(2) . .
C16 N17 C18 C13 -5.5(18) . .
C16 N17 C18 C19 179.3(11) . .
C13 C18 C19 N20 -116.1(13) . .
N17 C18 C19 N20 59.0(14) . .
C13 C18 C19 C24 59.3(17) . .
N17 C18 C19 C24 -125.7(11) . .
C24 C19 N20 C21 0.7(17) . .
C18 C19 N20 C21 175.8(9) . .
C24 C19 N20 Ag1 165.9(9) . 4_545
C18 C19 N20 Ag1 -19.0(14) . 4_545
C19 N20 C21 C22 4.6(16) . .
Ag1 N20 C21 C22 -161.2(8) 4_545 .
C19 N20 C21 C25 -176.2(9) . .
Ag1 N20 C21 C25 18.0(12) 4_545 .
N20 C21 C22 C23 -6.0(16) . .
C25 C21 C22 C23 174.8(11) . .
C21 C22 C23 C24 2.2(18) . .
C22 C23 C24 C19 2.8(19) . .
N20 C19 C24 C23 -4.5(18) . .
C18 C19 C24 C23 -179.5(11) . .
N20 C21 C25 N26 -7.4(14) . .
C22 C21 C25 N26 171.8(9) . .
N20 C21 C25 C30 171.2(10) . .
C22 C21 C25 C30 -9.6(16) . .
C30 C25 N26 C27 1.4(16) . .
C21 C25 N26 C27 180.0(10) . .
C30 C25 N26 Ag1 174.3(8) . 4_545
C21 C25 N26 Ag1 -7.2(11) . 4_545
C25 N26 C27 C28 -0.6(18) . .
Ag1 N26 C27 C28 -173.2(9) 4_545 .
C25 N26 C27 C27A 178.4(10) . .
Ag1 N26 C27 C27A 5.9(15) 4_545 .
N26 C27 C28 C29 0(2) . .
C27A C27 C28 C29 -179.4(12) . .
C27 C28 C29 C30 1(2) . .
C28 C29 C30 C25 0(2) . .
N26 C25 C30 C29 -1.1(18) . .
C21 C25 C30 C29 -179.6(11) . .
O2A S1A C1A F3A 54.5(11) . .
O3A S1A C1A F3A -68.3(12) . .
O1A S1A C1A F3A 176.7(10) . .
O2A S1A C1A F1A -68.9(12) . .
O3A S1A C1A F1A 168.4(11) . .
O1A S1A C1A F1A 53.3(12) . .
O2A S1A C1A F2A 175.1(10) . .
O3A S1A C1A F2A 52.3(13) . .
O1A S1A C1A F2A -62.8(13) . .
